data_7243340
loop_
_publ_author_name
'Wen, Gui-Lin'
'Wu, Wei-Ping'
'Wang, Feng-Wu'
'Liu, Dao-Fu'
'Wang, Xiao-Ling'
'Rong, Jie-Wei'
'Wang, Yao-Yu'

_publ_section_title
;
 An excellent thermostable dual-functionalized 3D fsx-type Cd(ii) MOF for
 the highly selective detection of Fe3+ ions and ten nitroaromatic
 explosives
;
_journal_issue 35
_journal_name_full CrystEngComm
_journal_page_first 6171
_journal_page_last 6179
_journal_paper_doi 10.1039/D1CE00939G
_journal_volume 23
_journal_year 2021
_chemical_formula_moiety 'C21 H19 Cd2 N2 O11, 1.75(H2 O)'
_chemical_formula_sum 'C21 H22.5 Cd2 N2 O12.75'
_chemical_formula_weight 731.71
_space_group_crystal_system triclinic
_space_group_IT_number 2
_space_group_name_Hall '-P 1'
_space_group_name_H-M_alt 'P -1'
_atom_sites_solution_hydrogens mixed
_atom_sites_solution_primary dual
_audit_creation_date 2021-07-29
_audit_creation_method
;
Olex2 1.3
(compiled 2020.11.12 svn.r5f609507 for OlexSys, GUI svn.r6226)
;
_audit_update_record
;
2021-08-01 deposited with the CCDC.	2021-08-03 downloaded from the CCDC.
;
_cell_angle_alpha 76.621(2)
_cell_angle_beta 64.402(2)
_cell_angle_gamma 85.987(2)
_cell_formula_units_Z 2
_cell_length_a 10.3439(5)
_cell_length_b 11.4569(6)
_cell_length_c 11.9709(6)
_cell_measurement_reflns_used 7748
_cell_measurement_temperature 298(2)
_cell_measurement_theta_max 26.42
_cell_measurement_theta_min 2.21
_cell_volume 1243.97(11)
_computing_cell_refinement 'SAINT v8.37A (Bruker, 2015)'
_computing_data_collection 'Bruker APEX2'
_computing_data_reduction 'SAINT v8.37A (Bruker, 2015)'
_computing_molecular_graphics 'Olex2 1.3 (Dolomanov et al., 2009)'
_computing_publication_material 'Olex2 1.3 (Dolomanov et al., 2009)'
_computing_structure_refinement 'SHELXL 2018/3 (Sheldrick, 2015)'
_computing_structure_solution 'SHELXT  (Sheldrick, 2015)'
_diffrn_ambient_temperature 298.01
_diffrn_measured_fraction_theta_full 0.997
_diffrn_measured_fraction_theta_max 0.995
_diffrn_measurement_device_type 'Bruker APEX-II CCD'
_diffrn_measurement_method '\f and \w scans'
_diffrn_radiation_monochromator graphite
_diffrn_radiation_type MoK\a
_diffrn_radiation_wavelength 0.71073
_diffrn_reflns_av_R_equivalents 0.0397
_diffrn_reflns_av_unetI/netI 0.0393
_diffrn_reflns_Laue_measured_fraction_full 0.997
_diffrn_reflns_Laue_measured_fraction_max 0.995
_diffrn_reflns_limit_h_max 12
_diffrn_reflns_limit_h_min -12
_diffrn_reflns_limit_k_max 14
_diffrn_reflns_limit_k_min -14
_diffrn_reflns_limit_l_max 14
_diffrn_reflns_limit_l_min -14
_diffrn_reflns_number 17982
_diffrn_reflns_point_group_measured_fraction_full 0.997
_diffrn_reflns_point_group_measured_fraction_max 0.995
_diffrn_reflns_theta_full 25.242
_diffrn_reflns_theta_max 26.429
_diffrn_reflns_theta_min 2.212
_diffrn_source_current 30.0
_diffrn_source_power 1.5
_diffrn_source_voltage 50.0
_diffrn_standards_number 0
_exptl_absorpt_coefficient_mu 1.780
_exptl_absorpt_correction_T_max 0.7454
_exptl_absorpt_correction_T_min 0.6623
_exptl_absorpt_correction_type multi-scan
_exptl_absorpt_process_details
;
SADABS-2016/2 (Bruker,2016/2) was used for absorption correction.
wR2(int) was 0.0621 before and 0.0501 after correction.
The Ratio of minimum to maximum transmission is 0.8885.
The \l/2 correction factor is Not present.
;
_exptl_crystal_colour colourless
_exptl_crystal_colour_primary colourless
_exptl_crystal_density_diffrn 1.953
_exptl_crystal_description block
_exptl_crystal_F_000 721
_exptl_crystal_preparation Luminescent
_exptl_crystal_size_max 0.24
_exptl_crystal_size_mid 0.2
_exptl_crystal_size_min 0.16
_refine_diff_density_max 0.753
_refine_diff_density_min -0.671
_refine_diff_density_rms 0.103
_refine_ls_extinction_method none
_refine_ls_goodness_of_fit_ref 1.039
_refine_ls_hydrogen_treatment constr
_refine_ls_matrix_type full
_refine_ls_number_parameters 366
_refine_ls_number_reflns 5077
_refine_ls_number_restraints 1
_refine_ls_restrained_S_all 1.039
_refine_ls_R_factor_all 0.0453
_refine_ls_R_factor_gt 0.0302
_refine_ls_shift/su_max 0.002
_refine_ls_shift/su_mean 0.000
_refine_ls_structure_factor_coef Fsqd
_refine_ls_weighting_details 'w=1/[\s^2^(Fo^2^)+(0.0229P)^2^+2.0177P] where P=(Fo^2^+2Fc^2^)/3'
_refine_ls_weighting_scheme calc
_refine_ls_wR_factor_gt 0.0634
_refine_ls_wR_factor_ref 0.0688
_reflns_Friedel_coverage 0.000
_reflns_number_gt 4076
_reflns_number_total 5077
_reflns_threshold_expression 'I > 2\s(I)'
_cod_data_source_file d1ce00939g2.cif
_cod_data_source_block 1
_cod_depositor_comments 'Adding full bibliography for 7243340.cif.'
_cod_original_formula_sum 'C21 H22.50 Cd2 N2 O12.75'
_cod_database_code 7243340
_shelx_shelxl_version_number 2018/3
_shelx_space_group_comment
;
The symmetry employed for this shelxl refinement is uniquely defined
by the following loop, which should always be used as a source of
symmetry information in preference to the above space-group names.
They are only intended as comments.
;
_shelx_estimated_absorpt_t_max 0.764
_shelx_estimated_absorpt_t_min 0.675
_olex2_refinement_description
;
1. Fixed Uiso
 At 1.2 times of:
  All C(H) groups, All C(H,H) groups, All C(H,H,H,H) groups
 At 1.5 times of:
  All O(H,H) groups
2. Restrained distances
 Cd2-H11A \\sim Cd2-H11B
 with sigma of 0.02
3. Others
 Sof(H20C)=Sof(H20D)=Sof(C21A)=Sof(H21C)=Sof(H21D)=1-FVAR(1)
 Sof(H20A)=Sof(H20B)=Sof(C21)=Sof(H21A)=Sof(H21B)=FVAR(1)
 Fixed Sof: O13(0.5) H13A(0.5) H13B(0.5) O13A(0.25) H13C(0.25) H13D(0.25)
4.a Riding coordinates:
 O10(H10A,H10B), O12(H12A,H12B), O13(H13A,H13B), O13A(H13C,H13D)
4.b Free rotating group:
 O11(H11A,H11B)
4.c Rotating group:
 O9(H9A,H9B)
4.d Secondary CH2 refined with riding coordinates:
 C20(H20A,H20B), C20(H20C,H20D), C21(H21A,H21B), C21A(H21C,H21D)
4.e Aromatic/amide H refined with riding coordinates:
 C3(H3), C4(H4), C5(H5), C10(H10), C12(H12), C14(H14), C17(H17), C18(H18),
 C19(H19)
;
_olex2_submission_special_instructions 'No special instructions were received'

loop_
_space_group_symop_operation_xyz
'x, y, z'
'-x, -y, -z'

loop_
_atom_site_label
_atom_site_type_symbol
_atom_site_fract_x
_atom_site_fract_y
_atom_site_fract_z
_atom_site_U_iso_or_equiv
_atom_site_adp_type
_atom_site_occupancy
_atom_site_site_symmetry_order
_atom_site_calc_flag
_atom_site_refinement_flags_posn
_atom_site_refinement_flags_adp
_atom_site_refinement_flags_occupancy
_atom_site_disorder_assembly
_atom_site_disorder_group
Cd1 Cd 0.37396(3) 0.62332(2) 0.71614(2) 0.01955(7) Uani 1 1 d . . . . .
Cd2 Cd 0.88588(3) 0.58936(3) 0.29792(3) 0.03019(9) Uani 1 1 d D . . . .
O1 O 0.4345(3) 0.8045(2) 0.5612(2) 0.0340(7) Uani 1 1 d . . . . .
O2 O 0.4693(3) 0.6375(2) 0.4931(2) 0.0305(6) Uani 1 1 d . . . . .
O3 O 0.7018(3) 0.5731(2) 0.2460(2) 0.0280(6) Uani 1 1 d . . . . .
O4 O 0.4897(3) 0.5862(2) 0.2470(3) 0.0330(6) Uani 1 1 d . . . . .
O5 O 1.1467(3) 0.6747(3) -0.1537(3) 0.0337(7) Uani 1 1 d . . . . .
O6 O 1.1199(3) 0.6169(2) -0.3061(2) 0.0322(6) Uani 1 1 d . . . . .
O7 O 0.4617(3) 0.6753(2) -0.1585(2) 0.0291(6) Uani 1 1 d . . . . .
O8 O 0.6530(3) 0.6661(3) -0.3353(3) 0.0361(7) Uani 1 1 d . . . . .
O9 O 0.7399(3) 0.5136(3) 0.5048(3) 0.0404(7) Uani 1 1 d . . . . .
H9A H 0.713086 0.570457 0.544247 0.061 Uiso 1 1 d R U . . .
H9B H 0.662519 0.485692 0.510566 0.061 Uiso 1 1 d R U . . .
O10 O 1.0681(4) 0.5697(4) 0.3655(4) 0.0810(13) Uani 1 1 d . . . . .
H10A H 1.104633 0.530677 0.413054 0.122 Uiso 1 1 d R U . . .
H10B H 1.146103 0.595787 0.294864 0.122 Uiso 1 1 d R U . . .
O11 O 1.0730(3) 0.6064(4) 0.1032(3) 0.0555(10) Uani 1 1 d G . . . .
H11A H 1.161189 0.608925 0.087905 0.083 Uiso 1 1 d DG U . . .
H11B H 1.072808 0.625782 0.030356 0.083 Uiso 1 1 d DG U . . .
N1 N 0.8954(4) 0.7845(3) 0.2938(4) 0.0410(9) Uani 1 1 d . . . . .
N2 N 0.8754(5) 0.9475(3) 0.3640(4) 0.0478(10) Uani 1 1 d . . . . .
C1 C 0.4783(4) 0.7503(3) 0.4723(3) 0.0222(8) Uani 1 1 d . . . . .
C2 C 0.5444(4) 0.8219(3) 0.3370(3) 0.0210(7) Uani 1 1 d . . . . .
C3 C 0.5540(4) 0.9462(3) 0.3157(4) 0.0294(9) Uani 1 1 d . . . . .
H3 H 0.520344 0.982524 0.384655 0.035 Uiso 1 1 calc R U . . .
C4 C 0.6127(5) 1.0167(3) 0.1939(4) 0.0365(10) Uani 1 1 d . . . . .
H4 H 0.618016 1.099743 0.181001 0.044 Uiso 1 1 calc R U . . .
C5 C 0.6639(5) 0.9629(3) 0.0907(4) 0.0322(9) Uani 1 1 d . . . . .
H5 H 0.701785 1.010441 0.008636 0.039 Uiso 1 1 calc R U . . .
C6 C 0.6590(4) 0.8387(3) 0.1088(3) 0.0193(7) Uani 1 1 d . . . . .
C7 C 0.5989(3) 0.7676(3) 0.2328(3) 0.0168(7) Uani 1 1 d . . . . .
C8 C 0.5933(4) 0.6336(3) 0.2455(3) 0.0205(7) Uani 1 1 d . . . . .
C9 C 0.7180(4) 0.7824(3) -0.0034(3) 0.0174(7) Uani 1 1 d . . . . .
C10 C 0.8586(4) 0.7466(3) -0.0498(3) 0.0213(7) Uani 1 1 d . . . . .
H10 H 0.914861 0.755969 -0.009101 0.026 Uiso 1 1 calc R U . . .
C11 C 0.9176(4) 0.6966(3) -0.1565(3) 0.0218(7) Uani 1 1 d . . . . .
C12 C 0.8322(4) 0.6799(3) -0.2147(3) 0.0218(7) Uani 1 1 d . . . . .
H12 H 0.870366 0.646888 -0.286063 0.026 Uiso 1 1 calc R U . . .
C13 C 0.6899(4) 0.7122(3) -0.1668(3) 0.0201(7) Uani 1 1 d . . . . .
C14 C 0.6345(4) 0.7648(3) -0.0628(3) 0.0208(7) Uani 1 1 d . . . . .
H14 H 0.539887 0.788550 -0.032652 0.025 Uiso 1 1 calc R U . . .
C15 C 1.0710(4) 0.6596(3) -0.2085(3) 0.0247(8) Uani 1 1 d . . . . .
C16 C 0.5962(4) 0.6829(3) -0.2255(4) 0.0243(8) Uani 1 1 d . . . . .
C17 C 0.8412(5) 0.8318(4) 0.3941(5) 0.0400(10) Uani 1 1 d . . . . .
H17 H 0.785646 0.789121 0.476272 0.048 Uiso 1 1 calc R U . . .
C18 C 0.9662(7) 0.8755(5) 0.1952(5) 0.0715(18) Uani 1 1 d . . . . .
H18 H 1.015651 0.869642 0.110880 0.086 Uiso 1 1 calc R U . . .
C19 C 0.9544(9) 0.9761(5) 0.2374(6) 0.089(2) Uani 1 1 d . . . . .
H19 H 0.993571 1.051558 0.188411 0.106 Uiso 1 1 calc R U . . .
C20 C 0.8415(6) 1.0266(5) 0.4532(6) 0.0611(15) Uani 1 1 d . . . . .
H20A H 0.766896 0.988143 0.534831 0.073 Uiso 0.74(3) 1 calc R U P A 1
H20B H 0.804956 1.100896 0.421650 0.073 Uiso 0.74(3) 1 calc R U P A 1
H20C H 0.739037 1.022005 0.506337 0.073 Uiso 0.26(3) 1 calc R U P A 2
H20D H 0.867935 1.108878 0.405757 0.073 Uiso 0.26(3) 1 calc R U P A 2
C21 C 0.9717(13) 1.0548(9) 0.4711(12) 0.047(3) Uani 0.74(3) 1 d . . P A 1
H21A H 1.046682 1.092276 0.389264 0.056 Uiso 0.74(3) 1 calc R U P A 1
H21B H 0.945966 1.111788 0.525339 0.056 Uiso 0.74(3) 1 calc R U P A 1
C21A C 0.919(3) 0.992(4) 0.536(3) 0.064(11) Uani 0.26(3) 1 d . . P A 2
H21C H 0.895269 0.908955 0.580522 0.077 Uiso 0.26(3) 1 calc R U P A 2
H21D H 0.886190 1.040681 0.599023 0.077 Uiso 0.26(3) 1 calc R U P A 2
O12 O 0.3336(4) 0.5975(4) 0.1025(3) 0.0871(15) Uani 1 1 d . . . . .
H12A H 0.384450 0.618759 0.022850 0.131 Uiso 1 1 d R U . . .
H12B H 0.392340 0.596669 0.134940 0.131 Uiso 1 1 d R U . . .
O13 O 1.2016(12) 0.7232(8) 0.4067(12) 0.112(4) Uani 0.5 1 d . . P B 1
H13A H 1.182463 0.715044 0.345487 0.167 Uiso 0.5 1 d R U P B 1
H13B H 1.269823 0.771834 0.359067 0.167 Uiso 0.5 1 d R U P B 1
O13A O 1.256(2) 0.792(2) 0.253(2) 0.121(8) Uani 0.25 1 d . . P C 2
H13C H 1.171180 0.780825 0.311263 0.181 Uiso 0.25 1 d R U P C 2
H13D H 1.281510 0.861625 0.251993 0.181 Uiso 0.25 1 d R U P C 2

loop_
_atom_site_aniso_label
_atom_site_aniso_U_11
_atom_site_aniso_U_22
_atom_site_aniso_U_33
_atom_site_aniso_U_23
_atom_site_aniso_U_13
_atom_site_aniso_U_12
Cd1 0.01762(13) 0.02552(14) 0.01725(13) -0.00866(10) -0.00723(11) 0.00137(10)
Cd2 0.02763(16) 0.03292(17) 0.02929(17) -0.00863(13) -0.01041(13) -0.00106(12)
O1 0.0475(18) 0.0345(15) 0.0163(13) -0.0107(12) -0.0084(13) 0.0054(13)
O2 0.0415(16) 0.0263(14) 0.0212(14) -0.0082(11) -0.0099(13) 0.0028(12)
O3 0.0308(15) 0.0228(13) 0.0312(15) -0.0091(11) -0.0139(12) 0.0098(11)
O4 0.0335(16) 0.0340(15) 0.0342(16) -0.0076(12) -0.0151(13) -0.0107(12)
O5 0.0190(13) 0.0557(18) 0.0289(15) -0.0155(14) -0.0106(12) 0.0097(12)
O6 0.0307(15) 0.0372(15) 0.0251(14) -0.0136(12) -0.0071(12) 0.0128(12)
O7 0.0212(14) 0.0415(16) 0.0325(15) -0.0159(13) -0.0151(12) 0.0014(12)
O8 0.0459(18) 0.0442(17) 0.0239(15) -0.0161(13) -0.0153(14) -0.0030(14)
O9 0.0342(16) 0.0493(18) 0.0296(16) -0.0218(14) 0.0017(13) -0.0069(14)
O10 0.063(3) 0.121(4) 0.066(3) 0.003(3) -0.045(2) 0.003(2)
O11 0.0304(17) 0.099(3) 0.0268(16) -0.0051(18) -0.0081(14) 0.0054(18)
N1 0.047(2) 0.0330(19) 0.047(2) -0.0066(17) -0.024(2) -0.0086(17)
N2 0.060(3) 0.033(2) 0.065(3) -0.0105(19) -0.040(2) -0.0018(18)
C1 0.0183(18) 0.032(2) 0.0165(17) -0.0084(15) -0.0068(15) 0.0055(15)
C2 0.0223(18) 0.0230(18) 0.0186(18) -0.0082(14) -0.0083(15) 0.0041(14)
C3 0.038(2) 0.027(2) 0.025(2) -0.0135(16) -0.0123(18) 0.0054(17)
C4 0.060(3) 0.0152(18) 0.030(2) -0.0092(16) -0.014(2) 0.0029(18)
C5 0.044(2) 0.024(2) 0.021(2) -0.0050(16) -0.0072(18) -0.0001(17)
C6 0.0193(17) 0.0225(17) 0.0163(17) -0.0078(14) -0.0063(14) 0.0037(14)
C7 0.0133(16) 0.0198(17) 0.0187(17) -0.0071(14) -0.0072(14) 0.0035(13)
C8 0.0225(18) 0.0210(18) 0.0139(17) -0.0035(14) -0.0039(15) -0.0010(14)
C9 0.0190(17) 0.0159(16) 0.0154(16) -0.0039(13) -0.0052(14) -0.0002(13)
C10 0.0224(18) 0.0251(18) 0.0183(18) -0.0056(15) -0.0104(15) 0.0032(14)
C11 0.0176(18) 0.0221(18) 0.0220(18) -0.0044(15) -0.0057(15) 0.0029(14)
C12 0.0234(19) 0.0260(18) 0.0188(18) -0.0115(15) -0.0090(15) 0.0058(15)
C13 0.0212(18) 0.0240(18) 0.0177(17) -0.0067(14) -0.0100(15) 0.0020(14)
C14 0.0152(17) 0.0243(18) 0.0214(18) -0.0096(15) -0.0046(15) 0.0034(14)
C15 0.0211(19) 0.0247(19) 0.0255(19) -0.0034(15) -0.0091(16) 0.0048(15)
C16 0.033(2) 0.0185(18) 0.028(2) -0.0058(15) -0.0188(18) 0.0023(15)
C17 0.035(2) 0.037(2) 0.049(3) -0.010(2) -0.017(2) -0.0049(19)
C18 0.117(5) 0.057(3) 0.039(3) -0.001(3) -0.031(3) -0.038(3)
C19 0.158(7) 0.049(3) 0.055(4) 0.008(3) -0.045(4) -0.046(4)
C20 0.071(4) 0.048(3) 0.092(4) -0.039(3) -0.051(4) 0.019(3)
C21 0.057(7) 0.032(5) 0.069(6) -0.021(5) -0.038(5) 0.007(4)
C21A 0.07(2) 0.07(2) 0.053(18) -0.040(17) -0.015(15) -0.024(18)
O12 0.037(2) 0.168(5) 0.044(2) 0.007(3) -0.0164(18) -0.031(2)
O13 0.124(9) 0.074(6) 0.187(12) -0.037(7) -0.109(9) 0.003(6)
O13A 0.055(12) 0.17(2) 0.16(2) -0.065(19) -0.044(14) 0.002(13)

loop_
_atom_type_symbol
_atom_type_description
_atom_type_scat_dispersion_real
_atom_type_scat_dispersion_imag
_atom_type_scat_source
C C 0.0033 0.0016 'International Tables Vol C Tables 4.2.6.8 and 6.1.1.4'
H H 0.0000 0.0000 'International Tables Vol C Tables 4.2.6.8 and 6.1.1.4'
Cd Cd -0.8075 1.2024 'International Tables Vol C Tables 4.2.6.8 and 6.1.1.4'
N N 0.0061 0.0033 'International Tables Vol C Tables 4.2.6.8 and 6.1.1.4'
O O 0.0106 0.0060 'International Tables Vol C Tables 4.2.6.8 and 6.1.1.4'

loop_
_geom_angle_atom_site_label_1
_geom_angle_atom_site_label_2
_geom_angle_atom_site_label_3
_geom_angle
_geom_angle_site_symmetry_1
_geom_angle_site_symmetry_3
_geom_angle_publ_flag
O1 Cd1 O2 55.27(9) . . ?
O1 Cd1 C1 27.56(9) . . ?
O2 Cd1 C1 27.74(9) . . ?
O3 Cd1 O1 141.83(9) 2_666 . ?
O3 Cd1 O2 90.08(9) 2_666 . ?
O3 Cd1 O5 91.87(10) 2_666 1_456 ?
O3 Cd1 C1 116.75(10) 2_666 . ?
O5 Cd1 O1 96.90(10) 1_456 . ?
O5 Cd1 O2 126.71(9) 1_456 . ?
O5 Cd1 C1 114.54(10) 1_456 . ?
O7 Cd1 O1 97.32(10) 1_556 . ?
O7 Cd1 O2 133.21(10) 1_556 . ?
O7 Cd1 O3 119.83(9) 1_556 2_666 ?
O7 Cd1 O5 89.99(9) 1_556 1_456 ?
O7 Cd1 C1 116.61(10) 1_556 . ?
O3 Cd2 O6 78.32(9) . 2_765 ?
O3 Cd2 O10 169.91(12) . . ?
O9 Cd2 O3 89.79(10) . . ?
O9 Cd2 O6 77.67(10) . 2_765 ?
O9 Cd2 O10 84.99(13) . . ?
O9 Cd2 O11 159.95(12) . . ?
O10 Cd2 O6 92.12(13) . 2_765 ?
O11 Cd2 O3 99.54(11) . . ?
O11 Cd2 O6 86.83(13) . 2_765 ?
O11 Cd2 O10 82.94(13) . . ?
N1 Cd2 O3 103.40(11) . . ?
N1 Cd2 O6 178.20(11) . 2_765 ?
N1 Cd2 O9 101.71(13) . . ?
N1 Cd2 O10 86.14(15) . . ?
N1 Cd2 O11 93.40(15) . . ?
C1 O1 Cd1 92.2(2) . . ?
C1 O2 Cd1 90.7(2) . . ?
Cd2 O3 Cd1 113.31(10) . 2_666 ?
C8 O3 Cd1 103.4(2) . 2_666 ?
C8 O3 Cd2 137.4(2) . . ?
C15 O5 Cd1 103.9(2) . 1_654 ?
C15 O6 Cd2 123.1(2) . 2_765 ?
C16 O7 Cd1 103.7(2) . 1_554 ?
Cd2 O9 H9A 109.5 . . ?
Cd2 O9 H9B 109.4 . . ?
H9A O9 H9B 104.4 . . ?
Cd2 O10 H10A 149.3 . . ?
Cd2 O10 H10B 103.7 . . ?
H10A O10 H10B 100.8 . . ?
Cd2 O11 H11A 125.4 . . ?
Cd2 O11 H11B 129.0 . . ?
H11A O11 H11B 104.4 . . ?
C17 N1 Cd2 125.2(3) . . ?
C17 N1 C18 105.3(4) . . ?
C18 N1 Cd2 129.2(4) . . ?
C17 N2 C19 106.5(4) . . ?
C17 N2 C20 126.3(5) . . ?
C19 N2 C20 127.1(5) . . ?
O1 C1 Cd1 60.29(19) . . ?
O1 C1 O2 121.8(3) . . ?
O1 C1 C2 119.1(3) . . ?
O2 C1 Cd1 61.58(18) . . ?
O2 C1 C2 119.1(3) . . ?
C2 C1 Cd1 176.7(2) . . ?
C3 C2 C1 118.4(3) . . ?
C3 C2 C7 119.2(3) . . ?
C7 C2 C1 122.4(3) . . ?
C2 C3 H3 119.5 . . ?
C4 C3 C2 121.0(3) . . ?
C4 C3 H3 119.5 . . ?
C3 C4 H4 120.1 . . ?
C3 C4 C5 119.7(3) . . ?
C5 C4 H4 120.1 . . ?
C4 C5 H5 119.7 . . ?
C4 C5 C6 120.6(4) . . ?
C6 C5 H5 119.7 . . ?
C5 C6 C7 119.4(3) . . ?
C5 C6 C9 119.9(3) . . ?
C7 C6 C9 120.7(3) . . ?
C2 C7 C6 120.0(3) . . ?
C2 C7 C8 123.4(3) . . ?
C6 C7 C8 116.7(3) . . ?
O3 C8 C7 118.8(3) . . ?
O4 C8 O3 121.3(3) . . ?
O4 C8 C7 119.8(3) . . ?
C10 C9 C6 120.1(3) . . ?
C14 C9 C6 121.3(3) . . ?
C14 C9 C10 118.7(3) . . ?
C9 C10 H10 119.4 . . ?
C9 C10 C11 121.2(3) . . ?
C11 C10 H10 119.4 . . ?
C10 C11 C15 121.4(3) . . ?
C12 C11 C10 119.1(3) . . ?
C12 C11 C15 119.5(3) . . ?
C11 C12 H12 119.9 . . ?
C11 C12 C13 120.2(3) . . ?
C13 C12 H12 119.9 . . ?
C12 C13 C16 118.8(3) . . ?
C14 C13 C12 119.8(3) . . ?
C14 C13 C16 121.3(3) . . ?
C9 C14 C13 120.9(3) . . ?
C9 C14 H14 119.5 . . ?
C13 C14 H14 119.5 . . ?
O5 C15 C11 118.6(3) . . ?
O6 C15 O5 122.4(3) . . ?
O6 C15 C11 119.0(3) . . ?
O7 C16 C13 117.7(3) . . ?
O8 C16 O7 122.9(3) . . ?
O8 C16 C13 119.4(3) . . ?
N1 C17 N2 111.7(4) . . ?
N1 C17 H17 124.2 . . ?
N2 C17 H17 124.2 . . ?
N1 C18 H18 125.3 . . ?
C19 C18 N1 109.3(5) . . ?
C19 C18 H18 125.3 . . ?
N2 C19 H19 126.4 . . ?
C18 C19 N2 107.2(5) . . ?
C18 C19 H19 126.4 . . ?
N2 C20 H20A 109.2 . . ?
N2 C20 H20B 109.2 . . ?
N2 C20 H20C 109.3 . . ?
N2 C20 H20D 109.3 . . ?
N2 C20 C21 112.2(5) . . ?
N2 C20 C21A 111.6(11) . . ?
H20A C20 H20B 107.9 . . ?
H20C C20 H20D 108.0 . . ?
C21 C20 H20A 109.2 . . ?
C21 C20 H20B 109.2 . . ?
C21A C20 H20C 109.3 . . ?
C21A C20 H20D 109.3 . . ?
C20 C21 H21A 109.1 . . ?
C20 C21 H21B 109.1 . . ?
C21 C21 C20 112.5(12) 2_776 . ?
C21 C21 H21A 109.1 2_776 . ?
C21 C21 H21B 109.1 2_776 . ?
H21A C21 H21B 107.8 . . ?
C20 C21A C21A 114(4) . 2_776 ?
C20 C21A H21C 108.8 . . ?
C20 C21A H21D 108.8 . . ?
C21A C21A H21C 108.8 2_776 . ?
C21A C21A H21D 108.8 2_776 . ?
H21C C21A H21D 107.6 . . ?
H12A O12 H12B 104.5 . . ?
H13A O13 H13B 93.4 . . ?
H13C O13A H13D 104.5 . . ?

loop_
_geom_bond_atom_site_label_1
_geom_bond_atom_site_label_2
_geom_bond_distance
_geom_bond_site_symmetry_2
_geom_bond_publ_flag
Cd1 O1 2.353(3) . ?
Cd1 O2 2.382(2) . ?
Cd1 O3 2.314(3) 2_666 ?
Cd1 O5 2.316(3) 1_456 ?
Cd1 O7 2.258(2) 1_556 ?
Cd1 C1 2.708(3) . ?
Cd2 O3 2.274(3) . ?
Cd2 O6 2.346(3) 2_765 ?
Cd2 O9 2.264(3) . ?
Cd2 O10 2.331(3) . ?
Cd2 O11 2.272(3) . ?
Cd2 N1 2.232(4) . ?
O1 C1 1.254(4) . ?
O2 C1 1.260(4) . ?
O3 C8 1.279(4) . ?
O4 C8 1.227(4) . ?
O5 C15 1.259(4) . ?
O6 C15 1.257(4) . ?
O7 C16 1.268(4) . ?
O8 C16 1.242(4) . ?
O9 H9A 0.8529 . ?
O9 H9B 0.8519 . ?
O10 H10A 0.8432 . ?
O10 H10B 0.8848 . ?
O11 H11A 0.8501 . ?
O11 H11B 0.8500 . ?
N1 C17 1.315(6) . ?
N1 C18 1.345(6) . ?
N2 C17 1.321(5) . ?
N2 C19 1.345(7) . ?
N2 C20 1.472(6) . ?
C1 C2 1.507(5) . ?
C2 C3 1.390(5) . ?
C2 C7 1.402(4) . ?
C3 H3 0.9300 . ?
C3 C4 1.380(5) . ?
C4 H4 0.9300 . ?
C4 C5 1.388(5) . ?
C5 H5 0.9300 . ?
C5 C6 1.390(5) . ?
C6 C7 1.402(5) . ?
C6 C9 1.493(4) . ?
C7 C8 1.509(5) . ?
C9 C10 1.385(5) . ?
C9 C14 1.384(5) . ?
C10 H10 0.9300 . ?
C10 C11 1.396(5) . ?
C11 C12 1.386(5) . ?
C11 C15 1.503(5) . ?
C12 H12 0.9300 . ?
C12 C13 1.388(5) . ?
C13 C14 1.387(5) . ?
C13 C16 1.513(5) . ?
C14 H14 0.9300 . ?
C17 H17 0.9300 . ?
C18 H18 0.9300 . ?
C18 C19 1.340(8) . ?
C19 H19 0.9300 . ?
C20 H20A 0.9700 . ?
C20 H20B 0.9700 . ?
C20 H20C 0.9700 . ?
C20 H20D 0.9700 . ?
C20 C21 1.518(11) . ?
C20 C21A 1.50(3) . ?
C21 C21 1.499(18) 2_776 ?
C21 H21A 0.9700 . ?
C21 H21B 0.9700 . ?
C21A C21A 1.51(6) 2_776 ?
C21A H21C 0.9700 . ?
C21A H21D 0.9700 . ?
O12 H12A 0.8503 . ?
O12 H12B 0.8495 . ?
O13 H13A 0.8629 . ?
O13 H13B 0.8328 . ?
O13A H13C 0.8500 . ?
O13A H13D 0.8499 . ?

loop_
_geom_torsion_atom_site_label_1
_geom_torsion_atom_site_label_2
_geom_torsion_atom_site_label_3
_geom_torsion_atom_site_label_4
_geom_torsion
_geom_torsion_site_symmetry_1
_geom_torsion_site_symmetry_2
_geom_torsion_site_symmetry_3
_geom_torsion_site_symmetry_4
_geom_torsion_publ_flag
Cd1 O1 C1 O2 3.3(4) . . . . ?
Cd1 O1 C1 C2 -176.3(3) . . . . ?
Cd1 O2 C1 O1 -3.3(4) . . . . ?
Cd1 O2 C1 C2 176.3(3) . . . . ?
Cd1 O3 C8 O4 -9.1(4) 2_666 . . . ?
Cd1 O3 C8 C7 175.6(2) 2_666 . . . ?
Cd1 O5 C15 O6 4.7(4) 1_654 . . . ?
Cd1 O5 C15 C11 -174.0(3) 1_654 . . . ?
Cd1 O7 C16 O8 1.6(4) 1_554 . . . ?
Cd1 O7 C16 C13 -177.7(2) 1_554 . . . ?
Cd2 O3 C8 O4 -158.5(3) . . . . ?
Cd2 O3 C8 C7 26.2(5) . . . . ?
Cd2 O6 C15 O5 89.8(4) 2_765 . . . ?
Cd2 O6 C15 C11 -91.4(3) 2_765 . . . ?
Cd2 N1 C17 N2 173.7(3) . . . . ?
Cd2 N1 C18 C19 -173.7(5) . . . . ?
O1 C1 C2 C3 -0.2(5) . . . . ?
O1 C1 C2 C7 178.4(3) . . . . ?
O2 C1 C2 C3 -179.8(3) . . . . ?
O2 C1 C2 C7 -1.1(5) . . . . ?
N1 C18 C19 N2 0.1(8) . . . . ?
N2 C20 C21 C21 -63.1(14) . . . 2_776 ?
N2 C20 C21A C21A 65(4) . . . 2_776 ?
C1 C2 C3 C4 -179.6(4) . . . . ?
C1 C2 C7 C6 179.8(3) . . . . ?
C1 C2 C7 C8 1.6(5) . . . . ?
C2 C3 C4 C5 -0.4(7) . . . . ?
C2 C7 C8 O3 -94.4(4) . . . . ?
C2 C7 C8 O4 90.2(4) . . . . ?
C3 C2 C7 C6 -1.6(5) . . . . ?
C3 C2 C7 C8 -179.7(3) . . . . ?
C3 C4 C5 C6 -1.2(7) . . . . ?
C4 C5 C6 C7 1.3(6) . . . . ?
C4 C5 C6 C9 -178.4(4) . . . . ?
C5 C6 C7 C2 0.1(5) . . . . ?
C5 C6 C7 C8 178.4(3) . . . . ?
C5 C6 C9 C10 93.1(4) . . . . ?
C5 C6 C9 C14 -87.0(4) . . . . ?
C6 C7 C8 O3 87.3(4) . . . . ?
C6 C7 C8 O4 -88.0(4) . . . . ?
C6 C9 C10 C11 -178.3(3) . . . . ?
C6 C9 C14 C13 -179.9(3) . . . . ?
C7 C2 C3 C4 1.7(6) . . . . ?
C7 C6 C9 C10 -86.7(4) . . . . ?
C7 C6 C9 C14 93.3(4) . . . . ?
C9 C6 C7 C2 179.8(3) . . . . ?
C9 C6 C7 C8 -1.9(5) . . . . ?
C9 C10 C11 C12 -1.7(5) . . . . ?
C9 C10 C11 C15 178.9(3) . . . . ?
C10 C9 C14 C13 0.1(5) . . . . ?
C10 C11 C12 C13 -0.2(5) . . . . ?
C10 C11 C15 O5 0.0(5) . . . . ?
C10 C11 C15 O6 -178.8(3) . . . . ?
C11 C12 C13 C14 2.0(5) . . . . ?
C11 C12 C13 C16 -174.7(3) . . . . ?
C12 C11 C15 O5 -179.5(3) . . . . ?
C12 C11 C15 O6 1.7(5) . . . . ?
C12 C13 C14 C9 -1.9(5) . . . . ?
C12 C13 C16 O7 157.1(3) . . . . ?
C12 C13 C16 O8 -22.2(5) . . . . ?
C14 C9 C10 C11 1.8(5) . . . . ?
C14 C13 C16 O7 -19.5(5) . . . . ?
C14 C13 C16 O8 161.1(3) . . . . ?
C15 C11 C12 C13 179.2(3) . . . . ?
C16 C13 C14 C9 174.7(3) . . . . ?
C17 N1 C18 C19 0.3(7) . . . . ?
C17 N2 C19 C18 -0.4(7) . . . . ?
C17 N2 C20 C21 104.5(8) . . . . ?
C17 N2 C20 C21A 66.2(18) . . . . ?
C18 N1 C17 N2 -0.6(6) . . . . ?
C19 N2 C17 N1 0.6(6) . . . . ?
C19 N2 C20 C21 -70.9(9) . . . . ?
C19 N2 C20 C21A -109.1(18) . . . . ?
C20 N2 C17 N1 -175.5(4) . . . . ?
C20 N2 C19 C18 175.7(5) . . . . ?
